data_4077138
loop_
_publ_author_name
'Holliday, Bradley J.'
'Jeon, You-Moon'
'Mirkin, Chad A.'
'Stern, Charlotte L.'
'Incarvito, Christopher D.'
'Zakharov, Lev N.'
'Sommer, Roger D.'
'Rheingold, Arnold L.'

_publ_section_title
;
 Probing the Mechanistic and Energetic Basis for the Weak-Link Approach to
 Supramolecular Coordination Complexes
;
_journal_issue 26
_journal_name_full Organometallics
_journal_page_first 5713
_journal_paper_doi 10.1021/om020739c
_journal_volume 21
_journal_year 2002
_chemical_formula_moiety '4(C76 H68 O4 P4 Rh2), 8(B F4), 3(C Cl2), C2 O'
_chemical_formula_sum 'C309 H272 B8 Cl6 F32 O17 P16 Rh8'
_chemical_formula_weight 6483.26
_chemical_name_systematic
; 
 [(m2,h1:h4:h1-(1,4-bis(2-(diphenylphosphino)ethoxy)naphthalene))2Rh2]
 [BF4]2 
;
_space_group_IT_number 9
_symmetry_cell_setting monoclinic
_symmetry_space_group_name_Hall 'C -2yc'
_symmetry_space_group_name_H-M 'C 1 c 1'
_atom_sites_solution_hydrogens geom
_atom_sites_solution_primary direct
_atom_sites_solution_secondary difmap
_audit_creation_method SHELXL-97
_cell_angle_alpha 90.00
_cell_angle_beta 129.574(2)
_cell_angle_gamma 90.00
_cell_formula_units_Z 1
_cell_length_a 22.986(3)
_cell_length_b 30.121(4)
_cell_length_c 16.062(2)
_cell_measurement_temperature 153(2)
_cell_volume 8571.9(19)
_computing_cell_refinement 'Bruker SAINT-1000 Diffractometer Control'
_computing_data_collection 'Bruker SMART-1000 Diffractometer Control'
_computing_data_reduction 'Bruker SAINT-1000 Diffractometer Control'
_computing_molecular_graphics 'teXsan for Windows (MSC, 1997)'
_computing_publication_material 'teXsan for Windows (MSC, 1997)'
_computing_structure_refinement 'SHELXL-97 (Sheldrick, 1997)'
_computing_structure_solution 'SHELXS-97 (Sheldrick, 1990)'
_diffrn_ambient_temperature 153
_diffrn_measured_fraction_theta_full 0.484
_diffrn_measured_fraction_theta_max 0.484
_diffrn_measurement_device 'Bruker Smart 1000'
_diffrn_measurement_method \w\
_diffrn_radiation_detector 'scintillation counter'
_diffrn_radiation_monochromator graphite
_diffrn_radiation_source 'fine-focus sealed tube'
_diffrn_radiation_type MoK\a
_diffrn_radiation_wavelength 0.71069
_diffrn_reflns_av_R_equivalents 0.0431
_diffrn_reflns_av_sigmaI/netI 0.0450
_diffrn_reflns_limit_h_max 30
_diffrn_reflns_limit_h_min 0
_diffrn_reflns_limit_k_max 38
_diffrn_reflns_limit_k_min -39
_diffrn_reflns_limit_l_max 16
_diffrn_reflns_limit_l_min -21
_diffrn_reflns_number 25129
_diffrn_reflns_theta_full 28.27
_diffrn_reflns_theta_max 28.27
_diffrn_reflns_theta_min 1.33
_exptl_absorpt_coefficient_mu 0.566
_exptl_absorpt_correction_T_max 1.000
_exptl_absorpt_correction_T_min 0.9058
_exptl_absorpt_correction_type empirical
_exptl_absorpt_process_details SADABS
_exptl_crystal_colour red
_exptl_crystal_density_diffrn 1.256
_exptl_crystal_density_method 'not measured'
_exptl_crystal_description block
_exptl_crystal_F_000 3292
_exptl_crystal_size_max 0.45
_exptl_crystal_size_mid 0.15
_exptl_crystal_size_min 0.07
_refine_diff_density_max 1.631
_refine_diff_density_min -0.486
_refine_diff_density_rms 0.161
_refine_ls_abs_structure_details 'Flack H D (1983), Acta Cryst. A39, 876-881'
_refine_ls_abs_structure_Flack 0.14(3)
_refine_ls_extinction_method none
_refine_ls_goodness_of_fit_ref 1.092
_refine_ls_hydrogen_treatment mixed
_refine_ls_matrix_type full
_refine_ls_number_parameters 914
_refine_ls_number_reflns 10505
_refine_ls_number_restraints 0
_refine_ls_restrained_S_all 1.092
_refine_ls_R_factor_all 0.0558
_refine_ls_R_factor_gt 0.0483
_refine_ls_shift/su_max 0.007
_refine_ls_shift/su_mean 0.000
_refine_ls_structure_factor_coef Fsqd
_refine_ls_weighting_details 'w=1/[\s^2^(Fo^2^)+(0.0966P)^2^+0.0000P] where P=(Fo^2^+2Fc^2^)/3'
_refine_ls_weighting_scheme calc
_refine_ls_wR_factor_gt 0.1310
_refine_ls_wR_factor_ref 0.1386
_reflns_number_gt 9339
_reflns_number_total 10505
_reflns_threshold_expression >2sigma(I)
_cod_data_source_file om020739c.cif
_cod_data_source_block complex8
_cod_depositor_comments
;
The following automatic conversions were performed:
'__computing_publication_material' tag replaced with
'_computing_publication_material'.

Automatic conversion script
Id: cif_correct_tags 1440 2010-10-19 06:21:57Z saulius 

The following automatic conversions were performed:

'_symmetry_cell_setting' value 'Monoclinic' changed to 'monoclinic'
according to /home/saulius/struct/CIF-dictionaries/cif_core.dic
dictionary named 'cif_core.dic' version 2.4.1 from
2010-06-29.

'_exptl_absorpt_correction_type' value 'Empirical'
changed to 'empirical' according to
/home/saulius/struct/CIF-dictionaries/cif_core.dic dictionary named
'cif_core.dic' version 2.4.1 from 2010-06-29.

Automatic conversion script
Id: cif_fix_values 1715 2011-07-08 13:25:40Z adriana 

The following automatic conversions were performed:

'_refine_ls_weighting_scheme' value 'calc
w=1/[\s^2^(Fo^2^)+(0.0966P)^2^+0.0000P] where P=(Fo^2^+2Fc^2^)/3' was
changed to 'calc'. New tag '_refine_ls_weighting_details' was
created. The value of the new tag was set to
'w=1/[\s^2^(Fo^2^)+(0.0966P)^2^+0.0000P] where P=(Fo^2^+2Fc^2^)/3'.

Automatic conversion script
Id: cif_fix_values 3143 2015-03-26 13:38:13Z robertas 
;
_cod_original_cell_volume 8572(2)
_cod_original_sg_symbol_H-M 'C c'
_cod_database_code 4077138

loop_
_symmetry_equiv_pos_as_xyz
'x, y, z'
'x, -y, z+1/2'
'x+1/2, y+1/2, z'
'x+1/2, -y+1/2, z+1/2'

loop_
_atom_site_label
_atom_site_type_symbol
_atom_site_fract_x
_atom_site_fract_y
_atom_site_fract_z
_atom_site_U_iso_or_equiv
_atom_site_adp_type
_atom_site_occupancy
_atom_site_calc_flag
_atom_site_refinement_flags
Rh1 Rh 0.3138 0.069852(14) 0.4584 0.02307(11) Uani 1 d .
Rh2 Rh 0.54446(3) 0.212165(14) 0.94961(5) 0.02277(11) Uani 1 d .
Cl1 Cl 0.6544(6) 0.1976(2) 0.6667(7) 0.113(3) Uani 0.50 d P
Cl2 Cl 0.7825(4) 0.19961(18) 0.8986(6) 0.0822(17) Uani 0.50 d P
Cl3 Cl 0.8532(10) 0.0700(5) 0.0434(14) 0.105(5) Uiso 0.25 d P
Cl4 Cl 0.7856(12) 0.0531(7) -0.1966(18) 0.127(6) Uiso 0.25 d P
P1 P 0.32551(9) 0.04609(5) 0.33834(12) 0.0271(3) Uani 1 d .
P2 P 0.63786(9) 0.20494(6) 1.12813(13) 0.0281(3) Uani 1 d .
P3 P 0.28047(9) 0.14031(5) 0.39456(12) 0.0246(3) Uani 1 d .
P4 P 0.45516(8) 0.18061(5) 0.95011(12) 0.0232(3) Uani 1 d .
F1 F 0.1572(4) 0.0782(2) 0.7177(7) 0.086(2) Uani 1 d .
F2 F 0.1807(5) 0.1447(2) 0.6816(6) 0.095(2) Uani 1 d .
F3 F 0.2094(7) 0.1356(3) 0.8349(6) 0.151(5) Uani 1 d .
F4 F 0.0904(5) 0.1374(3) 0.6928(14) 0.175(6) Uani 1 d .
F5 F 0.5608(3) 0.08971(18) 0.8493(4) 0.0534(12) Uani 1 d .
F6 F 0.5509(4) 0.11231(18) 0.7069(4) 0.0651(15) Uani 1 d .
F7 F 0.5901(5) 0.04367(18) 0.7723(6) 0.090(2) Uani 1 d .
F8 F 0.6651(4) 0.1045(3) 0.8703(5) 0.099(3) Uani 1 d .
O1 O 0.3002(3) -0.03908(14) 0.4503(4) 0.0349(10) Uani 1 d .
O2 O 0.4003(2) 0.21509(14) 0.6686(3) 0.0286(9) Uani 1 d .
O3 O 0.6798(3) 0.27922(16) 1.0159(4) 0.0342(10) Uani 1 d .
O4 O 0.3258(2) 0.11088(14) 0.6700(3) 0.0282(8) Uani 1 d .
O5 O 0.9958(18) 0.0299(10) 0.591(3) 0.074(8) Uiso 0.25 d P
C1 C 0.3100(4) -0.0005(2) 0.5037(5) 0.0313(13) Uani 1 d .
C2 C 0.3824(4) 0.0182(2) 0.5828(5) 0.0287(12) Uani 1 d .
C3 C 0.3893(3) 0.0563(2) 0.6407(5) 0.0268(11) Uani 1 d .
C4 C 0.3250(4) 0.07452(19) 0.6185(5) 0.0246(11) Uani 1 d .
C5 C 0.2523(3) 0.0542(2) 0.5442(5) 0.0256(11) Uani 1 d .
C6 C 0.2445(4) 0.0153(2) 0.4850(5) 0.0278(12) Uani 1 d .
C7 C 0.1731(4) -0.0043(2) 0.4103(6) 0.0348(14) Uani 1 d .
C8 C 0.1112(4) 0.0126(3) 0.3932(7) 0.0461(18) Uani 1 d .
C9 C 0.1196(4) 0.0499(3) 0.4542(7) 0.0464(18) Uani 1 d .
C10 C 0.1876(4) 0.0709(2) 0.5263(6) 0.0335(13) Uani 1 d .
C11 C 0.3338(4) -0.0429(2) 0.4008(6) 0.0339(13) Uani 1 d .
C12 C 0.2954(4) -0.0120(2) 0.3030(5) 0.0344(13) Uani 1 d .
C13 C 0.4242(4) 0.0425(2) 0.3925(5) 0.0291(12) Uani 1 d .
C14 C 0.4823(4) 0.0588(2) 0.4947(5) 0.0332(13) Uani 1 d .
C15 C 0.5559(4) 0.0538(3) 0.5369(6) 0.0418(15) Uani 1 d .
C16 C 0.5729(5) 0.0308(3) 0.4802(7) 0.0457(17) Uani 1 d .
C17 C 0.5159(5) 0.0135(3) 0.3788(6) 0.0421(16) Uani 1 d .
C18 C 0.4415(4) 0.0203(2) 0.3345(5) 0.0350(14) Uani 1 d .
C19 C 0.2708(4) 0.0708(2) 0.2045(5) 0.0333(14) Uani 1 d .
C20 C 0.1928(5) 0.0713(3) 0.1425(6) 0.0450(17) Uani 1 d .
C21 C 0.1474(5) 0.0903(3) 0.0402(6) 0.054(2) Uani 1 d .
C22 C 0.1793(6) 0.1088(3) -0.0008(6) 0.056(2) Uani 1 d .
C23 C 0.2568(6) 0.1089(3) 0.0591(7) 0.050(2) Uani 1 d .
C24 C 0.3039(5) 0.0895(2) 0.1631(6) 0.0398(15) Uani 1 d .
C25 C 0.1790(4) 0.1492(2) 0.3016(5) 0.0310(13) Uani 1 d .
C26 C 0.1464(4) 0.1912(2) 0.2616(5) 0.0387(15) Uani 1 d .
C27 C 0.0677(5) 0.1964(3) 0.1915(6) 0.0483(19) Uani 1 d .
C28 C 0.0217(4) 0.1594(4) 0.1627(6) 0.059(2) Uani 1 d .
C29 C 0.0535(4) 0.1187(3) 0.2049(7) 0.053(2) Uani 1 d .
C30 C 0.1308(4) 0.1125(3) 0.2730(6) 0.0408(15) Uani 1 d .
C31 C 0.3182(4) 0.1653(2) 0.3334(5) 0.0288(12) Uani 1 d .
C32 C 0.2749(5) 0.1879(2) 0.2357(6) 0.0427(16) Uani 1 d .
C33 C 0.3078(6) 0.2071(3) 0.1957(7) 0.052(2) Uani 1 d .
C34 C 0.3846(7) 0.2036(3) 0.2541(8) 0.060(2) Uani 1 d .
C35 C 0.4281(5) 0.1815(3) 0.3514(7) 0.0504(19) Uani 1 d .
C36 C 0.3958(4) 0.1627(2) 0.3908(6) 0.0392(15) Uani 1 d .
C37 C 0.3086(3) 0.1811(2) 0.5009(5) 0.0270(12) Uani 1 d .
C38 C 0.3927(3) 0.1847(2) 0.5928(5) 0.0280(12) Uani 1 d .
C39 C 0.4707(4) 0.2281(2) 0.7544(5) 0.0263(11) Uani 1 d .
C40 C 0.5354(4) 0.2033(2) 0.7957(5) 0.0276(12) Uani 1 d .
C41 C 0.6072(4) 0.2200(2) 0.8856(5) 0.0284(12) Uani 1 d .
C42 C 0.6121(4) 0.2607(2) 0.9336(5) 0.0300(12) Uani 1 d .
C43 C 0.5465(4) 0.2883(2) 0.8873(5) 0.0288(12) Uani 1 d .
C44 C 0.4757(4) 0.2720(2) 0.7957(5) 0.0282(12) Uani 1 d .
C45 C 0.4106(4) 0.2983(2) 0.7458(7) 0.0394(15) Uani 1 d .
C46 C 0.4168(5) 0.3396(3) 0.7918(8) 0.0504(19) Uani 1 d .
C47 C 0.4863(5) 0.3538(2) 0.8844(7) 0.0481(18) Uani 1 d .
C48 C 0.5519(4) 0.3294(2) 0.9328(6) 0.0386(16) Uani 1 d .
C49 C 0.7339(4) 0.2521(2) 1.1055(6) 0.0352(14) Uani 1 d .
C50 C 0.7138(4) 0.2458(2) 1.1789(5) 0.0345(14) Uani 1 d .
C51 C 0.6211(4) 0.2135(2) 1.2237(6) 0.0367(15) Uani 1 d .
C52 C 0.6068(4) 0.2575(3) 1.2378(6) 0.0406(15) Uani 1 d .
C53 C 0.5939(5) 0.2656(3) 1.3096(7) 0.052(2) Uani 1 d .
C54 C 0.5935(6) 0.2333(4) 1.3666(7) 0.059(2) Uani 1 d .
C55 C 0.6052(5) 0.1884(4) 1.3505(7) 0.058(2) Uani 1 d .
C56 C 0.6185(4) 0.1795(3) 1.2788(6) 0.0426(16) Uani 1 d .
C57 C 0.6916(3) 0.1532(2) 1.1693(5) 0.0320(13) Uani 1 d .
C58 C 0.6811(4) 0.1259(2) 1.0900(6) 0.0395(15) Uani 1 d .
C59 C 0.7230(5) 0.0871(3) 1.1197(7) 0.0492(18) Uani 1 d .
C60 C 0.7732(5) 0.0743(3) 1.2276(9) 0.058(2) Uani 1 d .
C61 C 0.7843(5) 0.1013(3) 1.3055(7) 0.056(2) Uani 1 d .
C62 C 0.7455(4) 0.1416(3) 1.2790(6) 0.0454(17) Uani 1 d .
C63 C 0.4820(3) 0.1338(2) 1.0406(5) 0.0266(11) Uani 1 d .
C64 C 0.5254(4) 0.1004(2) 1.0433(5) 0.0295(12) Uani 1 d .
C65 C 0.5337(4) 0.0619(3) 1.1817(6) 0.0420(16) Uani 1 d .
C66 C 0.5514(4) 0.0648(2) 1.1143(6) 0.0387(15) Uani 1 d .
C67 C 0.4897(4) 0.0941(3) 1.1778(6) 0.0418(16) Uani 1 d .
C68 C 0.4631(4) 0.1304(2) 1.1083(5) 0.0334(13) Uani 1 d .
C69 C 0.4065(4) 0.2203(2) 0.9720(5) 0.0287(12) Uani 1 d .
C70 C 0.4352(4) 0.2630(2) 1.0051(6) 0.0396(15) Uani 1 d .
C71 C 0.4020(6) 0.2939(3) 1.0268(7) 0.052(2) Uani 1 d .
C72 C 0.3379(6) 0.2821(4) 1.0122(7) 0.065(3) Uani 1 d .
C73 C 0.3064(4) 0.2413(3) 0.9748(6) 0.0443(18) Uani 1 d .
C74 C 0.3405(4) 0.2095(3) 0.9557(5) 0.0371(15) Uani 1 d .
C75 C 0.3755(3) 0.1580(2) 0.8183(5) 0.0257(11) Uani 1 d .
C76 C 0.3952(3) 0.1204(2) 0.7775(5) 0.0270(12) Uani 1 d .
C77 C 0.7278(17) 0.1666(7) 0.776(3) 0.093(9) Uani 0.50 d P
C78 C 0.797(3) 0.0375(17) -0.065(4) 0.078(12) Uiso 0.25 d P
C79 C 0.967(2) 0.0553(13) 0.611(3) 0.055(8) Uiso 0.25 d P
C80 C 0.962(2) 0.0128(14) 0.479(3) 0.063(9) Uiso 0.25 d P
B1 B 0.1562(6) 0.1226(3) 0.7296(7) 0.047(2) Uani 1 d .
B2 B 0.5929(5) 0.0871(3) 0.7993(8) 0.0465(19) Uani 1 d .
H1 H 0.4259 0.0055 0.5970 0.035 Uiso 1 d .
H2 H 0.4375 0.0691 0.6944 0.032 Uiso 1 d .
H3 H 0.1679 -0.0298 0.3711 0.042 Uiso 1 d .
H4 H 0.0629 -0.0004 0.3410 0.055 Uiso 1 d .
H5 H 0.0769 0.0605 0.4450 0.056 Uiso 1 d .
H6 H 0.1913 0.0965 0.5639 0.040 Uiso 1 d .
H7 H 0.3858 -0.0353 0.4521 0.041 Uiso 1 d .
H8 H 0.3292 -0.0727 0.3779 0.041 Uiso 1 d .
H9 H 0.2425 -0.0133 0.2636 0.041 Uiso 1 d .
H10 H 0.3068 -0.0223 0.2588 0.041 Uiso 1 d .
H11 H 0.4711 0.0734 0.5354 0.040 Uiso 1 d .
H12 H 0.5954 0.0662 0.6053 0.050 Uiso 1 d .
H13 H 0.6242 0.0269 0.5111 0.055 Uiso 1 d .
H14 H 0.5276 -0.0028 0.3404 0.050 Uiso 1 d .
H15 H 0.4018 0.0098 0.2639 0.042 Uiso 1 d .
H16 H 0.1704 0.0587 0.1703 0.054 Uiso 1 d .
H17 H 0.0941 0.0902 -0.0019 0.065 Uiso 1 d .
H18 H 0.1477 0.1217 -0.0709 0.067 Uiso 1 d .
H19 H 0.2781 0.1221 0.0303 0.060 Uiso 1 d .
H20 H 0.3572 0.0890 0.2045 0.048 Uiso 1 d .
H21 H 0.1779 0.2164 0.2821 0.047 Uiso 1 d .
H22 H 0.0458 0.2249 0.1637 0.058 Uiso 1 d .
H23 H -0.0317 0.1626 0.1140 0.071 Uiso 1 d .
H24 H 0.0216 0.0940 0.1867 0.064 Uiso 1 d .
H25 H 0.1515 0.0838 0.3005 0.049 Uiso 1 d .
H26 H 0.2219 0.1903 0.1954 0.051 Uiso 1 d .
H27 H 0.2775 0.2224 0.1287 0.063 Uiso 1 d .
H28 H 0.4076 0.2165 0.2275 0.071 Uiso 1 d .
H29 H 0.4811 0.1792 0.3918 0.061 Uiso 1 d .
H30 H 0.4267 0.1476 0.4582 0.047 Uiso 1 d .
H31 H 0.2907 0.2094 0.4679 0.032 Uiso 1 d .
H32 H 0.2853 0.1727 0.5305 0.032 Uiso 1 d .
H33 H 0.4175 0.1960 0.5674 0.034 Uiso 1 d .
H34 H 0.4134 0.1565 0.6255 0.034 Uiso 1 d .
H35 H 0.5316 0.1756 0.7641 0.033 Uiso 1 d .
H36 H 0.6517 0.2038 0.9134 0.034 Uiso 1 d .
H37 H 0.3633 0.2884 0.6822 0.047 Uiso 1 d .
H38 H 0.3735 0.3577 0.7596 0.060 Uiso 1 d .
H39 H 0.4892 0.3812 0.9161 0.058 Uiso 1 d .
H40 H 0.5992 0.3403 0.9950 0.046 Uiso 1 d .
H41 H 0.7353 0.2240 1.0802 0.042 Uiso 1 d .
H42 H 0.7821 0.2658 1.1456 0.042 Uiso 1 d .
H43 H 0.6981 0.2736 1.1864 0.041 Uiso 1 d .
H44 H 0.7577 0.2360 1.2476 0.041 Uiso 1 d .
H45 H 0.6063 0.2812 1.1984 0.049 Uiso 1 d .
H46 H 0.5846 0.2953 1.3185 0.063 Uiso 1 d .
H47 H 0.5859 0.2400 1.4168 0.071 Uiso 1 d .
H48 H 0.6037 0.1648 1.3884 0.070 Uiso 1 d .
H49 H 0.6260 0.1497 1.2680 0.051 Uiso 1 d .
H50 H 0.6454 0.1339 1.0160 0.047 Uiso 1 d .
H51 H 0.7173 0.0694 1.0662 0.059 Uiso 1 d .
H52 H 0.7998 0.0470 1.2473 0.069 Uiso 1 d .
H53 H 0.8190 0.0925 1.3791 0.067 Uiso 1 d .
H54 H 0.7554 0.1606 1.3339 0.054 Uiso 1 d .
H55 H 0.5371 0.1018 0.9964 0.035 Uiso 1 d .
H56 H 0.5518 0.0376 1.2304 0.050 Uiso 1 d .
H57 H 0.5816 0.0425 1.1166 0.047 Uiso 1 d .
H58 H 0.4770 0.0916 1.2236 0.050 Uiso 1 d .
H59 H 0.4328 0.1525 1.1067 0.040 Uiso 1 d .
H60 H 0.4784 0.2711 1.0130 0.047 Uiso 1 d .
H61 H 0.4230 0.3228 1.0517 0.062 Uiso 1 d .
H62 H 0.3154 0.3029 1.0286 0.078 Uiso 1 d .
H63 H 0.2607 0.2345 0.9614 0.053 Uiso 1 d .
H64 H 0.3194 0.1806 0.9319 0.045 Uiso 1 d .
H65 H 0.3391 0.1473 0.8236 0.031 Uiso 1 d .
H66 H 0.3543 0.1814 0.7669 0.031 Uiso 1 d .
H67 H 0.4117 0.0951 0.8227 0.032 Uiso 1 d .
H68 H 0.4337 0.1293 0.7748 0.032 Uiso 1 d .

loop_
_atom_site_aniso_label
_atom_site_aniso_U_11
_atom_site_aniso_U_22
_atom_site_aniso_U_33
_atom_site_aniso_U_23
_atom_site_aniso_U_13
_atom_site_aniso_U_12
Rh1 0.0293(2) 0.0231(2) 0.02137(19) -0.00028(16) 0.01826(17) 0.00098(17)
Rh2 0.0235(2) 0.0242(2) 0.0227(2) -0.00270(16) 0.01567(17) -0.00390(17)
Cl1 0.174(8) 0.055(3) 0.109(6) -0.011(3) 0.090(6) -0.012(4)
Cl2 0.081(4) 0.050(2) 0.133(5) -0.019(3) 0.077(4) -0.001(2)
P1 0.0352(8) 0.0277(7) 0.0240(7) -0.0014(6) 0.0214(6) 0.0015(6)
P2 0.0265(7) 0.0333(8) 0.0235(7) -0.0030(6) 0.0156(6) -0.0053(6)
P3 0.0303(7) 0.0252(7) 0.0217(6) 0.0004(5) 0.0181(6) 0.0016(6)
P4 0.0245(7) 0.0254(7) 0.0226(6) -0.0026(5) 0.0164(6) -0.0041(5)
F1 0.077(4) 0.052(3) 0.115(6) 0.010(3) 0.055(4) 0.004(3)
F2 0.161(7) 0.072(4) 0.085(4) 0.010(3) 0.093(5) -0.006(4)
F3 0.215(11) 0.148(8) 0.056(4) -0.025(5) 0.070(6) -0.099(8)
F4 0.103(7) 0.075(5) 0.362(18) -0.046(8) 0.155(10) -0.011(4)
F5 0.047(3) 0.068(3) 0.053(3) -0.022(2) 0.035(2) -0.011(2)
F6 0.098(4) 0.051(3) 0.052(3) 0.000(2) 0.050(3) 0.016(3)
F7 0.175(8) 0.042(3) 0.113(5) 0.005(3) 0.120(6) 0.017(4)
F8 0.052(3) 0.172(8) 0.070(4) -0.003(4) 0.037(3) -0.039(4)
O1 0.056(3) 0.0219(18) 0.039(2) -0.0044(18) 0.036(2) -0.0006(19)
O2 0.031(2) 0.031(2) 0.027(2) -0.0063(16) 0.0198(19) -0.0020(17)
O3 0.032(2) 0.035(2) 0.036(2) -0.0031(19) 0.022(2) -0.0111(19)
O4 0.031(2) 0.031(2) 0.0210(19) -0.0052(16) 0.0156(17) -0.0002(17)
C1 0.052(4) 0.024(3) 0.031(3) -0.001(2) 0.032(3) -0.001(3)
C2 0.037(3) 0.029(3) 0.027(3) 0.002(2) 0.023(3) 0.002(2)
C3 0.028(3) 0.028(3) 0.024(3) 0.002(2) 0.016(2) 0.001(2)
C4 0.030(3) 0.024(3) 0.022(3) 0.002(2) 0.018(2) 0.001(2)
C5 0.031(3) 0.029(3) 0.021(3) -0.001(2) 0.018(2) -0.002(2)
C6 0.035(3) 0.028(3) 0.025(3) 0.004(2) 0.021(3) 0.002(2)
C7 0.041(4) 0.028(3) 0.038(3) -0.008(3) 0.026(3) -0.008(3)
C8 0.037(4) 0.042(4) 0.057(5) -0.013(3) 0.029(4) -0.011(3)
C9 0.035(4) 0.054(4) 0.055(5) -0.011(4) 0.031(4) -0.002(3)
C10 0.036(3) 0.033(3) 0.038(3) -0.001(3) 0.026(3) 0.002(3)
C11 0.046(4) 0.027(3) 0.039(3) -0.002(3) 0.032(3) 0.003(3)
C12 0.047(4) 0.030(3) 0.031(3) -0.005(3) 0.027(3) 0.000(3)
C13 0.038(3) 0.025(3) 0.036(3) 0.000(2) 0.029(3) 0.000(2)
C14 0.041(3) 0.035(3) 0.034(3) 0.000(3) 0.029(3) 0.002(3)
C15 0.043(4) 0.044(4) 0.045(4) -0.004(3) 0.031(3) -0.002(3)
C16 0.048(4) 0.055(4) 0.052(4) 0.008(4) 0.040(4) 0.010(3)
C17 0.059(4) 0.043(4) 0.049(4) -0.002(3) 0.046(4) 0.004(3)
C18 0.043(4) 0.037(3) 0.034(3) 0.006(3) 0.029(3) 0.010(3)
C19 0.055(4) 0.030(3) 0.022(3) 0.004(2) 0.028(3) 0.008(3)
C20 0.053(5) 0.052(4) 0.032(4) 0.000(3) 0.028(4) 0.008(3)
C21 0.048(4) 0.063(5) 0.032(4) 0.007(4) 0.017(3) 0.009(4)
C22 0.080(6) 0.054(5) 0.030(4) 0.012(3) 0.034(4) 0.025(4)
C23 0.089(6) 0.037(4) 0.045(4) 0.004(3) 0.052(5) 0.006(4)
C24 0.057(4) 0.039(4) 0.037(3) 0.001(3) 0.036(3) 0.006(3)
C25 0.030(3) 0.039(3) 0.023(3) -0.003(2) 0.017(2) 0.003(3)
C26 0.040(4) 0.043(4) 0.028(3) -0.002(3) 0.020(3) 0.012(3)
C27 0.045(4) 0.055(5) 0.031(3) -0.001(3) 0.018(3) 0.020(4)
C28 0.031(4) 0.101(7) 0.033(4) -0.002(4) 0.015(3) 0.014(4)
C29 0.032(4) 0.074(6) 0.047(4) -0.005(4) 0.023(3) -0.008(4)
C30 0.038(4) 0.051(4) 0.038(4) -0.001(3) 0.027(3) 0.001(3)
C31 0.042(3) 0.026(3) 0.028(3) 0.001(2) 0.027(3) 0.002(2)
C32 0.061(5) 0.038(4) 0.040(4) 0.004(3) 0.037(4) 0.003(3)
C33 0.077(6) 0.050(5) 0.050(5) 0.013(4) 0.049(5) 0.006(4)
C34 0.096(8) 0.050(5) 0.066(6) -0.003(4) 0.066(6) -0.018(5)
C35 0.059(5) 0.055(5) 0.057(5) -0.010(4) 0.046(4) -0.012(4)
C36 0.052(4) 0.041(4) 0.040(4) -0.003(3) 0.036(3) -0.003(3)
C37 0.029(3) 0.028(3) 0.025(3) -0.003(2) 0.017(2) 0.002(2)
C38 0.031(3) 0.032(3) 0.025(3) -0.004(2) 0.019(2) -0.001(2)
C39 0.032(3) 0.026(3) 0.024(3) -0.002(2) 0.019(2) -0.004(2)
C40 0.033(3) 0.031(3) 0.027(3) -0.004(2) 0.023(3) -0.005(2)
C41 0.028(3) 0.033(3) 0.029(3) 0.001(2) 0.020(3) 0.002(2)
C42 0.031(3) 0.032(3) 0.030(3) 0.000(2) 0.021(3) -0.009(2)
C43 0.033(3) 0.030(3) 0.034(3) -0.003(2) 0.027(3) -0.005(2)
C44 0.031(3) 0.029(3) 0.032(3) 0.002(2) 0.023(3) 0.001(2)
C45 0.034(3) 0.032(3) 0.053(4) -0.005(3) 0.028(3) -0.002(3)
C46 0.045(4) 0.031(4) 0.080(6) -0.004(4) 0.042(4) 0.004(3)
C47 0.047(4) 0.030(3) 0.066(5) -0.014(3) 0.035(4) -0.008(3)
C48 0.037(4) 0.029(3) 0.051(4) -0.009(3) 0.029(3) -0.007(3)
C49 0.027(3) 0.043(4) 0.036(3) -0.007(3) 0.021(3) -0.008(3)
C50 0.032(3) 0.035(3) 0.027(3) -0.009(2) 0.015(3) -0.013(3)
C51 0.032(3) 0.048(4) 0.027(3) -0.006(3) 0.017(3) -0.011(3)
C52 0.041(4) 0.045(4) 0.034(3) -0.010(3) 0.023(3) -0.007(3)
C53 0.044(4) 0.070(6) 0.046(4) -0.027(4) 0.030(4) -0.013(4)
C54 0.066(5) 0.079(6) 0.050(5) -0.027(5) 0.045(5) -0.023(5)
C55 0.064(5) 0.083(7) 0.036(4) -0.016(4) 0.036(4) -0.031(5)
C56 0.046(4) 0.052(4) 0.036(3) -0.006(3) 0.029(3) -0.012(3)
C57 0.024(3) 0.034(3) 0.031(3) 0.002(2) 0.014(2) 0.000(2)
C58 0.036(3) 0.037(4) 0.042(4) 0.002(3) 0.024(3) 0.001(3)
C59 0.052(5) 0.041(4) 0.059(5) 0.001(4) 0.037(4) 0.003(3)
C60 0.045(5) 0.045(4) 0.080(6) 0.017(4) 0.038(5) 0.007(4)
C61 0.034(4) 0.059(5) 0.054(5) 0.025(4) 0.019(4) 0.007(4)
C62 0.037(4) 0.053(4) 0.035(4) 0.001(3) 0.018(3) -0.009(3)
C63 0.029(3) 0.029(3) 0.024(3) -0.005(2) 0.017(2) -0.008(2)
C64 0.031(3) 0.028(3) 0.031(3) 0.001(2) 0.021(3) -0.002(2)
C65 0.036(4) 0.039(4) 0.038(4) 0.005(3) 0.018(3) -0.006(3)
C66 0.035(3) 0.030(3) 0.039(4) 0.000(3) 0.018(3) -0.001(3)
C67 0.045(4) 0.045(4) 0.039(4) 0.009(3) 0.028(3) -0.007(3)
C68 0.036(3) 0.038(3) 0.032(3) 0.006(3) 0.024(3) -0.004(3)
C69 0.031(3) 0.036(3) 0.020(3) 0.000(2) 0.017(2) 0.002(2)
C70 0.048(4) 0.035(3) 0.041(4) 0.000(3) 0.031(3) 0.001(3)
C71 0.066(5) 0.043(4) 0.048(4) -0.002(3) 0.038(4) 0.013(4)
C72 0.069(6) 0.092(7) 0.046(5) 0.022(5) 0.042(5) 0.053(6)
C73 0.039(4) 0.071(5) 0.030(3) 0.006(3) 0.025(3) 0.015(4)
C74 0.028(3) 0.060(4) 0.026(3) 0.003(3) 0.019(3) 0.002(3)
C75 0.027(3) 0.031(3) 0.023(3) -0.005(2) 0.018(2) -0.008(2)
C76 0.026(3) 0.033(3) 0.020(3) -0.004(2) 0.014(2) -0.004(2)
C77 0.13(2) 0.040(10) 0.17(3) -0.037(13) 0.12(2) -0.016(12)
B1 0.061(5) 0.040(4) 0.041(4) 0.004(3) 0.032(4) 0.005(4)
B2 0.044(5) 0.051(5) 0.047(5) -0.007(4) 0.030(4) 0.000(4)

loop_
_atom_type_symbol
_atom_type_description
_atom_type_scat_dispersion_real
_atom_type_scat_dispersion_imag
_atom_type_scat_source
C C 0.0033 0.0016 'International Tables Vol C Tables 4.2.6.8 and 6.1.1.4'
H H 0.0000 0.0000 'International Tables Vol C Tables 4.2.6.8 and 6.1.1.4'
B B 0.0013 0.0007 'International Tables Vol C Tables 4.2.6.8 and 6.1.1.4'
F F 0.0171 0.0103 'International Tables Vol C Tables 4.2.6.8 and 6.1.1.4'
O O 0.0106 0.0060 'International Tables Vol C Tables 4.2.6.8 and 6.1.1.4'
P P 0.1023 0.0942 'International Tables Vol C Tables 4.2.6.8 and 6.1.1.4'
Rh Rh -1.1178 0.9187 'International Tables Vol C Tables 4.2.6.8 and 6.1.1.4'
Cl Cl 0.1484 0.1585 'International Tables Vol C Tables 4.2.6.8 and 6.1.1.4'

loop_
_geom_angle_atom_site_label_1
_geom_angle_atom_site_label_2
_geom_angle_atom_site_label_3
_geom_angle
C2 Rh1 P1 98.40(16)
C2 Rh1 C1 37.0(2)
P1 Rh1 C1 91.60(16)
C2 Rh1 P3 155.30(17)
P1 Rh1 P3 95.82(6)
C1 Rh1 P3 162.17(18)
C2 Rh1 C3 36.7(2)
P1 Rh1 C3 129.49(16)
C1 Rh1 C3 64.9(2)
P3 Rh1 C3 120.42(16)
C2 Rh1 C4 63.2(2)
P1 Rh1 C4 161.55(14)
C1 Rh1 C4 73.3(2)
P3 Rh1 C4 101.71(14)
C3 Rh1 C4 34.2(2)
C2 Rh1 C6 63.2(2)
P1 Rh1 C6 112.15(15)
C1 Rh1 C6 34.1(2)
P3 Rh1 C6 128.50(15)
C3 Rh1 C6 73.3(2)
C4 Rh1 C6 60.4(2)
C2 Rh1 C5 72.9(2)
P1 Rh1 C5 144.72(14)
C1 Rh1 C5 60.5(2)
P3 Rh1 C5 105.78(14)
C3 Rh1 C5 60.7(2)
C4 Rh1 C5 33.2(2)
C6 Rh1 C5 33.08(19)
P2 Rh2 C41 102.93(17)
P2 Rh2 C42 92.32(17)
C41 Rh2 C42 36.5(2)
P2 Rh2 P4 94.94(6)
C41 Rh2 P4 152.80(17)
C42 Rh2 P4 163.66(18)
P2 Rh2 C40 134.56(17)
C41 Rh2 C40 35.8(2)
C42 Rh2 C40 64.1(2)
P4 Rh2 C40 118.72(16)
P2 Rh2 C39 163.83(15)
C41 Rh2 C39 61.6(2)
C42 Rh2 C39 72.4(2)
P4 Rh2 C39 101.19(15)
C40 Rh2 C39 33.4(2)
P2 Rh2 C43 110.60(16)
C41 Rh2 C43 62.8(2)
C42 Rh2 C43 34.7(2)
P4 Rh2 C43 129.09(15)
C40 Rh2 C43 72.4(2)
C39 Rh2 C43 59.5(2)
C19 P1 C12 100.6(3)
C19 P1 C13 107.3(3)
C12 P1 C13 101.4(3)
C19 P1 Rh1 121.2(2)
C12 P1 Rh1 110.2(2)
C13 P1 Rh1 113.6(2)
C51 P2 C57 105.8(3)
C51 P2 C50 100.5(3)
C57 P2 C50 100.2(3)
C51 P2 Rh2 121.2(2)
C57 P2 Rh2 114.8(2)
C50 P2 Rh2 111.4(2)
C25 P3 C31 107.3(3)
C25 P3 C37 99.9(3)
C31 P3 C37 102.4(3)
C25 P3 Rh1 113.3(2)
C31 P3 Rh1 119.2(2)
C37 P3 Rh1 112.6(2)
C69 P4 C63 107.0(3)
C69 P4 C75 100.6(3)
C63 P4 C75 102.4(3)
C69 P4 Rh2 113.2(2)
C63 P4 Rh2 118.6(2)
C75 P4 Rh2 113.06(18)
C1 O1 C11 119.0(5)
C39 O2 C38 117.8(5)
C42 O3 C49 118.0(5)
C4 O4 C76 117.4(5)
C79 O5 C80 126(4)
O1 C1 C6 115.0(6)
O1 C1 C2 121.9(6)
C6 C1 C2 122.6(6)
O1 C1 Rh1 128.1(4)
C6 C1 Rh1 82.5(4)
C2 C1 Rh1 69.6(3)
C1 C2 C3 119.0(6)
C1 C2 Rh1 73.5(4)
C3 C2 Rh1 75.0(4)
C4 C3 C2 119.6(6)
C4 C3 Rh1 77.6(4)
C2 C3 Rh1 68.3(3)
O4 C4 C3 123.9(6)
O4 C4 C5 114.0(5)
C3 C4 C5 121.9(5)
O4 C4 Rh1 129.9(4)
C3 C4 Rh1 68.1(3)
C5 C4 Rh1 79.2(3)
C10 C5 C4 122.3(5)
C10 C5 C6 118.7(6)
C4 C5 C6 119.0(5)
C10 C5 Rh1 133.7(4)
C4 C5 Rh1 67.6(3)
C6 C5 Rh1 71.1(3)
C7 C6 C1 123.0(6)
C7 C6 C5 119.4(6)
C1 C6 C5 117.6(6)
C7 C6 Rh1 130.8(4)
C1 C6 Rh1 63.4(3)
C5 C6 Rh1 75.8(3)
C8 C7 C6 121.0(6)
C7 C8 C9 119.4(7)
C10 C9 C8 121.9(7)
C9 C10 C5 119.5(6)
O1 C11 C12 111.2(5)
C11 C12 P1 113.9(5)
C14 C13 C18 119.4(6)
C14 C13 P1 120.4(5)
C18 C13 P1 120.1(5)
C15 C14 C13 120.0(6)
C14 C15 C16 120.5(7)
C15 C16 C17 120.6(7)
C18 C17 C16 118.7(6)
C17 C18 C13 120.8(6)
C20 C19 C24 119.8(6)
C20 C19 P1 117.1(5)
C24 C19 P1 123.2(6)
C21 C20 C19 120.4(8)
C22 C21 C20 120.2(9)
C21 C22 C23 120.7(7)
C22 C23 C24 119.9(7)
C19 C24 C23 119.0(8)
C26 C25 C30 118.5(6)
C26 C25 P3 122.7(5)
C30 C25 P3 118.8(5)
C25 C26 C27 120.5(7)
C28 C27 C26 119.6(7)
C29 C28 C27 120.0(7)
C28 C29 C30 121.6(8)
C29 C30 C25 119.8(8)
C32 C31 C36 118.0(6)
C32 C31 P3 124.3(5)
C36 C31 P3 117.7(5)
C31 C32 C33 121.1(8)
C34 C33 C32 119.4(8)
C35 C34 C33 119.9(8)
C36 C35 C34 120.7(9)
C35 C36 C31 120.9(7)
C38 C37 P3 115.3(4)
O2 C38 C37 105.2(5)
O2 C39 C40 123.4(5)
O2 C39 C44 115.2(5)
C40 C39 C44 121.2(6)
O2 C39 Rh2 130.0(4)
C40 C39 Rh2 68.5(3)
C44 C39 Rh2 78.9(3)
C39 C40 C41 119.3(6)
C39 C40 Rh2 78.1(3)
C41 C40 Rh2 68.0(3)
C42 C41 C40 119.9(6)
C42 C41 Rh2 72.2(3)
C40 C41 Rh2 76.2(3)
O3 C42 C41 121.9(6)
O3 C42 C43 115.9(6)
C41 C42 C43 121.5(6)
O3 C42 Rh2 126.6(4)
C41 C42 Rh2 71.3(3)
C43 C42 Rh2 82.1(3)
C48 C43 C44 120.6(6)
C48 C43 C42 121.5(6)
C44 C43 C42 117.9(5)
C48 C43 Rh2 128.0(5)
C44 C43 Rh2 78.3(3)
C42 C43 Rh2 63.2(3)
C45 C44 C43 119.8(6)
C45 C44 C39 120.5(6)
C43 C44 C39 119.7(6)
C46 C45 C44 119.0(7)
C47 C46 C45 119.9(7)
C48 C47 C46 122.5(7)
C47 C48 C43 118.1(7)
O3 C49 C50 110.7(5)
C49 C50 P2 114.1(4)
C56 C51 C52 118.9(7)
C56 C51 P2 123.6(6)
C52 C51 P2 117.4(5)
C53 C52 C51 119.5(8)
C54 C53 C52 122.6(8)
C53 C54 C55 118.6(7)
C56 C55 C54 119.7(8)
C51 C56 C55 120.7(8)
C58 C57 C62 119.8(6)
C58 C57 P2 119.0(5)
C62 C57 P2 121.1(6)
C59 C58 C57 120.0(7)
C58 C59 C60 120.4(8)
C61 C60 C59 119.6(8)
C60 C61 C62 121.6(8)
C61 C62 C57 118.6(8)
C64 C63 C68 119.2(6)
C64 C63 P4 117.0(4)
C68 C63 P4 123.7(5)
C66 C64 C63 120.4(6)
C67 C65 C66 119.6(7)
C65 C66 C64 120.3(7)
C65 C67 C68 121.7(7)
C67 C68 C63 118.7(6)
C70 C69 C74 118.7(6)
C70 C69 P4 118.9(5)
C74 C69 P4 122.4(5)
C71 C70 C69 121.2(7)
C70 C71 C72 118.8(8)
C73 C72 C71 121.4(7)
C72 C73 C74 120.3(7)
C73 C74 C69 119.5(7)
C76 C75 P4 115.1(4)
O4 C76 C75 104.9(5)
Cl1 C77 Cl2 111.0(11)
Cl3 C78 Cl4 117(3)
F4 B1 F1 113.3(9)
F4 B1 F3 109.2(11)
F1 B1 F3 112.1(9)
F4 B1 F2 110.4(10)
F1 B1 F2 110.2(8)
F3 B1 F2 100.9(8)
F7 B2 F6 109.1(7)
F7 B2 F8 114.4(9)
F6 B2 F8 109.2(8)
F7 B2 F5 107.6(8)
F6 B2 F5 108.9(7)
F8 B2 F5 107.5(7)

loop_
_geom_bond_atom_site_label_1
_geom_bond_atom_site_label_2
_geom_bond_distance
Rh1 C2 2.211(6)
Rh1 P1 2.2286(15)
Rh1 C1 2.261(6)
Rh1 P3 2.2675(16)
Rh1 C3 2.298(6)
Rh1 C4 2.419(6)
Rh1 C6 2.507(6)
Rh1 C5 2.569(6)
Rh2 P2 2.2438(16)
Rh2 C41 2.253(6)
Rh2 C42 2.265(6)
Rh2 P4 2.2669(15)
Rh2 C40 2.360(6)
Rh2 C39 2.482(6)
Rh2 C43 2.514(6)
Cl1 C77 1.74(3)
Cl2 C77 1.81(3)
Cl3 C78 1.67(5)
Cl4 C78 2.01(5)
P1 C19 1.820(6)
P1 C12 1.833(7)
P1 C13 1.843(7)
P2 C51 1.824(7)
P2 C57 1.831(7)
P2 C50 1.846(6)
P3 C25 1.818(6)
P3 C31 1.835(6)
P3 C37 1.853(6)
P4 C69 1.818(6)
P4 C63 1.827(6)
P4 C75 1.833(6)
F1 B1 1.351(11)
F2 B1 1.382(12)
F3 B1 1.369(12)
F4 B1 1.302(13)
F5 B2 1.397(10)
F6 B2 1.374(11)
F7 B2 1.366(11)
F8 B2 1.385(11)
O1 C1 1.373(7)
O1 C11 1.423(8)
O2 C39 1.352(7)
O2 C38 1.442(7)
O3 C42 1.363(8)
O3 C49 1.417(9)
O4 C4 1.366(7)
O4 C76 1.448(7)
O5 C79 1.18(5)
O5 C80 1.52(5)
C1 C6 1.416(9)
C1 C2 1.418(9)
C2 C3 1.421(9)
C3 C4 1.393(9)
C4 C5 1.432(9)
C5 C10 1.416(9)
C5 C6 1.446(8)
C6 C7 1.405(9)
C7 C8 1.365(10)
C8 C9 1.420(11)
C9 C10 1.372(10)
C11 C12 1.531(9)
C13 C14 1.387(9)
C13 C18 1.395(8)
C14 C15 1.373(10)
C15 C16 1.383(10)
C16 C17 1.387(12)
C17 C18 1.387(11)
C19 C20 1.390(12)
C19 C24 1.408(10)
C20 C21 1.389(11)
C21 C22 1.379(14)
C22 C23 1.384(14)
C23 C24 1.414(11)
C25 C26 1.401(10)
C25 C30 1.417(10)
C26 C27 1.404(11)
C27 C28 1.397(15)
C28 C29 1.367(14)
C29 C30 1.382(11)
C31 C32 1.387(9)
C31 C36 1.395(10)
C32 C33 1.393(11)
C33 C34 1.378(15)
C34 C35 1.376(14)
C35 C36 1.367(10)
C37 C38 1.514(8)
C39 C40 1.397(9)
C39 C44 1.451(8)
C40 C41 1.423(9)
C41 C42 1.415(9)
C42 C43 1.444(9)
C43 C48 1.404(9)
C43 C44 1.415(9)
C44 C45 1.409(9)
C45 C46 1.406(10)
C46 C47 1.386(12)
C47 C48 1.386(11)
C49 C50 1.527(9)
C51 C56 1.378(10)
C51 C52 1.417(10)
C52 C53 1.385(11)
C53 C54 1.340(14)
C54 C55 1.434(15)
C55 C56 1.393(11)
C57 C58 1.401(10)
C57 C62 1.407(10)
C58 C59 1.391(11)
C59 C60 1.392(13)
C60 C61 1.375(15)
C61 C62 1.401(13)
C63 C64 1.397(9)
C63 C68 1.410(8)
C64 C66 1.390(9)
C65 C67 1.375(12)
C65 C66 1.382(12)
C67 C68 1.394(9)
C69 C70 1.385(10)
C69 C74 1.404(9)
C70 C71 1.383(11)
C71 C72 1.384(15)
C72 C73 1.354(15)
C73 C74 1.392(10)
C75 C76 1.515(8)

loop_
_geom_torsion_atom_site_label_1
_geom_torsion_atom_site_label_2
_geom_torsion_atom_site_label_3
_geom_torsion_atom_site_label_4
_geom_torsion
C2 Rh1 P1 C19 172.0(3)
C1 Rh1 P1 C19 135.5(3)
P3 Rh1 P1 C19 -28.3(3)
C3 Rh1 P1 C19 -166.3(3)
C4 Rh1 P1 C19 169.9(5)
C6 Rh1 P1 C19 107.5(3)
C5 Rh1 P1 C19 99.8(4)
C2 Rh1 P1 C12 55.1(3)
C1 Rh1 P1 C12 18.6(3)
P3 Rh1 P1 C12 -145.1(3)
C3 Rh1 P1 C12 76.8(3)
C4 Rh1 P1 C12 53.0(5)
C6 Rh1 P1 C12 -9.3(3)
C5 Rh1 P1 C12 -17.0(4)
C2 Rh1 P1 C13 -57.9(3)
C1 Rh1 P1 C13 -94.4(3)
P3 Rh1 P1 C13 101.8(2)
C3 Rh1 P1 C13 -36.2(3)
C4 Rh1 P1 C13 -60.0(5)
C6 Rh1 P1 C13 -122.4(3)
C5 Rh1 P1 C13 -130.0(3)
C41 Rh2 P2 C51 162.1(3)
C42 Rh2 P2 C51 126.8(3)
P4 Rh2 P2 C51 -38.6(3)
C40 Rh2 P2 C51 -178.2(3)
C39 Rh2 P2 C51 145.9(6)
C43 Rh2 P2 C51 96.6(3)
C41 Rh2 P2 C57 -68.7(3)
C42 Rh2 P2 C57 -104.0(3)
P4 Rh2 P2 C57 90.6(2)
C40 Rh2 P2 C57 -49.0(3)
C39 Rh2 P2 C57 -85.0(6)
C43 Rh2 P2 C57 -134.3(3)
C41 Rh2 P2 C50 44.3(3)
C42 Rh2 P2 C50 9.0(3)
P4 Rh2 P2 C50 -156.3(3)
C40 Rh2 P2 C50 64.0(3)
C39 Rh2 P2 C50 28.1(6)
C43 Rh2 P2 C50 -21.2(3)
C2 Rh1 P3 C25 -139.0(4)
P1 Rh1 P3 C25 96.0(2)
C1 Rh1 P3 C25 -18.1(6)
C3 Rh1 P3 C25 -120.7(3)
C4 Rh1 P3 C25 -89.7(3)
C6 Rh1 P3 C25 -28.4(3)
C5 Rh1 P3 C25 -55.8(3)
C2 Rh1 P3 C31 93.3(4)
P1 Rh1 P3 C31 -31.6(2)
C1 Rh1 P3 C31 -145.7(6)
C3 Rh1 P3 C31 111.6(3)
C4 Rh1 P3 C31 142.6(3)
C6 Rh1 P3 C31 -156.1(3)
C5 Rh1 P3 C31 176.5(3)
C2 Rh1 P3 C37 -26.6(5)
P1 Rh1 P3 C37 -151.5(2)
C1 Rh1 P3 C37 94.4(6)
C3 Rh1 P3 C37 -8.3(3)
C4 Rh1 P3 C37 22.7(3)
C6 Rh1 P3 C37 84.0(3)
C5 Rh1 P3 C37 56.6(3)
P2 Rh2 P4 C69 89.3(2)
C41 Rh2 P4 C69 -139.5(4)
C42 Rh2 P4 C69 -26.8(6)
C40 Rh2 P4 C69 -122.5(3)
C39 Rh2 P4 C69 -92.0(3)
C43 Rh2 P4 C69 -32.4(3)
P2 Rh2 P4 C63 -37.3(2)
C41 Rh2 P4 C63 93.9(4)
C42 Rh2 P4 C63 -153.4(6)
C40 Rh2 P4 C63 110.9(3)
C39 Rh2 P4 C63 141.4(3)
C43 Rh2 P4 C63 -159.0(3)
P2 Rh2 P4 C75 -157.2(2)
C41 Rh2 P4 C75 -25.9(4)
C42 Rh2 P4 C75 86.8(6)
C40 Rh2 P4 C75 -8.9(3)
C39 Rh2 P4 C75 21.6(3)
C43 Rh2 P4 C75 81.2(3)
C11 O1 C1 C6 137.6(6)
C11 O1 C1 C2 -50.9(8)
C11 O1 C1 Rh1 37.1(9)
C2 Rh1 C1 O1 -115.1(8)
P1 Rh1 C1 O1 -13.2(6)
P3 Rh1 C1 O1 101.5(7)
C3 Rh1 C1 O1 -146.8(7)
C4 Rh1 C1 O1 177.6(7)
C6 Rh1 C1 O1 116.0(8)
C5 Rh1 C1 O1 144.1(7)
C2 Rh1 C1 C6 128.9(5)
P1 Rh1 C1 C6 -129.2(3)
P3 Rh1 C1 C6 -14.5(8)
C3 Rh1 C1 C6 97.2(4)
C4 Rh1 C1 C6 61.6(4)
C5 Rh1 C1 C6 28.1(3)
P1 Rh1 C1 C2 101.9(3)
P3 Rh1 C1 C2 -143.4(5)
C3 Rh1 C1 C2 -31.7(3)
C4 Rh1 C1 C2 -67.4(3)
C6 Rh1 C1 C2 -128.9(5)
C5 Rh1 C1 C2 -100.9(4)
O1 C1 C2 C3 -175.4(5)
C6 C1 C2 C3 -4.5(9)
Rh1 C1 C2 C3 61.7(5)
O1 C1 C2 Rh1 122.9(5)
C6 C1 C2 Rh1 -66.3(5)
P1 Rh1 C2 C1 -81.4(3)
P3 Rh1 C2 C1 154.1(3)
C3 Rh1 C2 C1 127.1(5)
C4 Rh1 C2 C1 97.8(4)
C6 Rh1 C2 C1 29.2(3)
C5 Rh1 C2 C1 63.5(3)
P1 Rh1 C2 C3 151.4(3)
C1 Rh1 C2 C3 -127.1(5)
P3 Rh1 C2 C3 27.0(6)
C4 Rh1 C2 C3 -29.3(3)
C6 Rh1 C2 C3 -97.9(4)
C5 Rh1 C2 C3 -63.7(3)
C1 C2 C3 C4 -0.3(9)
Rh1 C2 C3 C4 60.7(5)
C1 C2 C3 Rh1 -60.9(5)
C2 Rh1 C3 C4 -129.1(5)
P1 Rh1 C3 C4 -166.9(3)
C1 Rh1 C3 C4 -97.1(4)
P3 Rh1 C3 C4 63.6(4)
C6 Rh1 C3 C4 -61.7(3)
C5 Rh1 C3 C4 -28.2(3)
P1 Rh1 C3 C2 -37.8(4)
C1 Rh1 C3 C2 32.0(4)
P3 Rh1 C3 C2 -167.3(3)
C4 Rh1 C3 C2 129.1(5)
C6 Rh1 C3 C2 67.4(4)
C5 Rh1 C3 C2 100.8(4)
C76 O4 C4 C3 -25.0(8)
C76 O4 C4 C5 150.4(5)
C76 O4 C4 Rh1 -113.7(5)
C2 C3 C4 O4 179.7(5)
Rh1 C3 C4 O4 -124.3(5)
C2 C3 C4 C5 4.7(9)
Rh1 C3 C4 C5 60.7(5)
C2 C3 C4 Rh1 -56.0(5)
C2 Rh1 C4 O4 147.9(6)
P1 Rh1 C4 O4 150.2(3)
C1 Rh1 C4 O4 -173.6(6)
P3 Rh1 C4 O4 -11.3(6)
C3 Rh1 C4 O4 116.6(7)
C6 Rh1 C4 O4 -139.1(6)
C5 Rh1 C4 O4 -112.3(7)
C2 Rh1 C4 C3 31.3(4)
P1 Rh1 C4 C3 33.6(7)
C1 Rh1 C4 C3 69.7(4)
P3 Rh1 C4 C3 -127.9(3)
C6 Rh1 C4 C3 104.2(4)
C5 Rh1 C4 C3 131.1(5)
C2 Rh1 C4 C5 -99.8(4)
P1 Rh1 C4 C5 -97.5(6)
C1 Rh1 C4 C5 -61.3(4)
P3 Rh1 C4 C5 101.0(3)
C3 Rh1 C4 C5 -131.1(5)
C6 Rh1 C4 C5 -26.8(3)
O4 C4 C5 C10 0.5(8)
C3 C4 C5 C10 175.9(6)
Rh1 C4 C5 C10 -128.6(6)
O4 C4 C5 C6 -179.8(5)
C3 C4 C5 C6 -4.4(9)
Rh1 C4 C5 C6 51.1(5)
O4 C4 C5 Rh1 129.1(5)
C3 C4 C5 Rh1 -55.5(5)
C2 Rh1 C5 C10 -179.1(6)
P1 Rh1 C5 C10 -99.0(6)
C1 Rh1 C5 C10 -140.9(7)
P3 Rh1 C5 C10 26.6(6)
C3 Rh1 C5 C10 143.0(7)
C4 Rh1 C5 C10 113.9(7)
C6 Rh1 C5 C10 -112.1(7)
C2 Rh1 C5 C4 67.0(4)
P1 Rh1 C5 C4 147.1(3)
C1 Rh1 C5 C4 105.1(4)
P3 Rh1 C5 C4 -87.3(3)
C3 Rh1 C5 C4 29.1(3)
C6 Rh1 C5 C4 134.0(5)
C2 Rh1 C5 C6 -67.0(4)
P1 Rh1 C5 C6 13.1(5)
C1 Rh1 C5 C6 -28.9(4)
P3 Rh1 C5 C6 138.7(3)
C3 Rh1 C5 C6 -104.9(4)
C4 Rh1 C5 C6 -134.0(5)
O1 C1 C6 C7 -5.6(9)
C2 C1 C6 C7 -177.0(6)
Rh1 C1 C6 C7 123.1(6)
O1 C1 C6 C5 176.1(5)
C2 C1 C6 C5 4.7(9)
Rh1 C1 C6 C5 -55.2(5)
O1 C1 C6 Rh1 -128.7(5)
C2 C1 C6 Rh1 59.9(5)
C10 C5 C6 C7 1.1(9)
C4 C5 C6 C7 -178.6(6)
Rh1 C5 C6 C7 -129.1(6)
C10 C5 C6 C1 179.4(6)
C4 C5 C6 C1 -0.3(8)
Rh1 C5 C6 C1 49.2(5)
C10 C5 C6 Rh1 130.2(5)
C4 C5 C6 Rh1 -49.5(5)
C2 Rh1 C6 C7 -143.5(6)
P1 Rh1 C6 C7 -55.1(6)
C1 Rh1 C6 C7 -111.9(7)
P3 Rh1 C6 C7 62.5(6)
C3 Rh1 C6 C7 178.4(6)
C4 Rh1 C6 C7 143.7(7)
C5 Rh1 C6 C7 116.8(7)
C2 Rh1 C6 C1 -31.6(4)
P1 Rh1 C6 C1 56.8(4)
P3 Rh1 C6 C1 174.4(3)
C3 Rh1 C6 C1 -69.7(4)
C4 Rh1 C6 C1 -104.4(4)
C5 Rh1 C6 C1 -131.4(5)
C2 Rh1 C6 C5 99.8(4)
P1 Rh1 C6 C5 -171.9(3)
C1 Rh1 C6 C5 131.4(5)
P3 Rh1 C6 C5 -54.2(4)
C3 Rh1 C6 C5 61.6(4)
C4 Rh1 C6 C5 26.9(3)
C1 C6 C7 C8 -178.6(7)
C5 C6 C7 C8 -0.3(10)
Rh1 C6 C7 C8 -96.9(8)
C6 C7 C8 C9 -1.9(12)
C7 C8 C9 C10 3.5(13)
C8 C9 C10 C5 -2.7(12)
C4 C5 C10 C9 -179.9(7)
C6 C5 C10 C9 0.4(10)
Rh1 C5 C10 C9 91.2(8)
C1 O1 C11 C12 -69.1(8)
O1 C11 C12 P1 78.8(6)
C19 P1 C12 C11 178.6(5)
C13 P1 C12 C11 68.3(5)
Rh1 P1 C12 C11 -52.3(5)
C19 P1 C13 C14 129.3(5)
C12 P1 C13 C14 -125.6(5)
Rh1 P1 C13 C14 -7.4(6)
C19 P1 C13 C18 -55.6(6)
C12 P1 C13 C18 49.4(6)
Rh1 P1 C13 C18 167.6(4)
C18 C13 C14 C15 1.2(10)
P1 C13 C14 C15 176.3(5)
C13 C14 C15 C16 -2.8(11)
C14 C15 C16 C17 1.6(12)
C15 C16 C17 C18 1.2(12)
C16 C17 C18 C13 -2.8(11)
C14 C13 C18 C17 1.6(10)
P1 C13 C18 C17 -173.5(5)
C12 P1 C19 C20 66.0(6)
C13 P1 C19 C20 171.7(5)
Rh1 P1 C19 C20 -55.5(6)
C12 P1 C19 C24 -114.8(6)
C13 P1 C19 C24 -9.1(6)
Rh1 P1 C19 C24 123.7(5)
C24 C19 C20 C21 -0.3(11)
P1 C19 C20 C21 178.9(6)
C19 C20 C21 C22 0.0(13)
C20 C21 C22 C23 -0.1(14)
C21 C22 C23 C24 0.5(12)
C20 C19 C24 C23 0.7(10)
P1 C19 C24 C23 -178.5(5)
C22 C23 C24 C19 -0.8(11)
C31 P3 C25 C26 -53.2(6)
C37 P3 C25 C26 53.2(6)
Rh1 P3 C25 C26 173.1(5)
C31 P3 C25 C30 130.2(5)
C37 P3 C25 C30 -123.4(5)
Rh1 P3 C25 C30 -3.4(6)
C30 C25 C26 C27 -2.4(10)
P3 C25 C26 C27 -178.9(5)
C25 C26 C27 C28 0.9(11)
C26 C27 C28 C29 1.5(12)
C27 C28 C29 C30 -2.4(13)
C28 C29 C30 C25 0.9(12)
C26 C25 C30 C29 1.5(10)
P3 C25 C30 C29 178.2(6)
C25 P3 C31 C32 2.1(7)
C37 P3 C31 C32 -102.5(6)
Rh1 P3 C31 C32 132.5(5)
C25 P3 C31 C36 179.9(5)
C37 P3 C31 C36 75.3(5)
Rh1 P3 C31 C36 -49.7(6)
C36 C31 C32 C33 0.3(11)
P3 C31 C32 C33 178.2(6)
C31 C32 C33 C34 0.1(13)
C32 C33 C34 C35 -0.5(14)
C33 C34 C35 C36 0.4(14)
C34 C35 C36 C31 0.0(12)
C32 C31 C36 C35 -0.4(10)
P3 C31 C36 C35 -178.4(6)
C25 P3 C37 C38 -177.3(5)
C31 P3 C37 C38 -67.0(5)
Rh1 P3 C37 C38 62.2(5)
C39 O2 C38 C37 -173.4(5)
P3 C37 C38 O2 -175.3(4)
C38 O2 C39 C40 -24.0(8)
C38 O2 C39 C44 150.6(5)
C38 O2 C39 Rh2 -112.8(5)
P2 Rh2 C39 O2 165.5(3)
C41 Rh2 C39 O2 147.5(6)
C42 Rh2 C39 O2 -174.4(6)
P4 Rh2 C39 O2 -10.0(5)
C40 Rh2 C39 O2 116.2(7)
C43 Rh2 C39 O2 -139.0(6)
P2 Rh2 C39 C40 49.4(7)
C41 Rh2 C39 C40 31.3(4)
C42 Rh2 C39 C40 69.4(4)
P4 Rh2 C39 C40 -126.1(3)
C43 Rh2 C39 C40 104.8(4)
P2 Rh2 C39 C44 -80.9(6)
C41 Rh2 C39 C44 -98.9(4)
C42 Rh2 C39 C44 -60.8(4)
P4 Rh2 C39 C44 103.6(3)
C40 Rh2 C39 C44 -130.2(5)
C43 Rh2 C39 C44 -25.4(3)
O2 C39 C40 C41 179.3(5)
C44 C39 C40 C41 5.0(9)
Rh2 C39 C40 C41 -56.2(5)
O2 C39 C40 Rh2 -124.6(5)
C44 C39 C40 Rh2 61.2(5)
P2 Rh2 C40 C39 -162.7(3)
C41 Rh2 C40 C39 -128.6(6)
C42 Rh2 C40 C39 -97.3(4)
P4 Rh2 C40 C39 64.6(4)
C43 Rh2 C40 C39 -60.9(4)
P2 Rh2 C40 C41 -34.1(5)
C42 Rh2 C40 C41 31.3(4)
P4 Rh2 C40 C41 -166.8(3)
C39 Rh2 C40 C41 128.6(6)
C43 Rh2 C40 C41 67.7(4)
C39 C40 C41 C42 1.5(9)
Rh2 C40 C41 C42 -59.7(5)
C39 C40 C41 Rh2 61.2(5)
P2 Rh2 C41 C42 -76.1(4)
P4 Rh2 C41 C42 154.1(3)
C40 Rh2 C41 C42 128.1(6)
C39 Rh2 C41 C42 98.8(4)
C43 Rh2 C41 C42 30.6(4)
P2 Rh2 C41 C40 155.8(3)
C42 Rh2 C41 C40 -128.1(6)
P4 Rh2 C41 C40 26.0(6)
C39 Rh2 C41 C40 -29.3(3)
C43 Rh2 C41 C40 -97.5(4)
C49 O3 C42 C41 -50.0(8)
C49 O3 C42 C43 139.4(6)
C49 O3 C42 Rh2 39.6(8)
C40 C41 C42 O3 -176.2(5)
Rh2 C41 C42 O3 122.0(6)
C40 C41 C42 C43 -6.1(9)
Rh2 C41 C42 C43 -67.9(5)
C40 C41 C42 Rh2 61.7(5)
P2 Rh2 C42 O3 -7.6(6)
C41 Rh2 C42 O3 -116.3(7)
P4 Rh2 C42 O3 108.8(7)
C40 Rh2 C42 O3 -147.1(6)
C39 Rh2 C42 O3 177.9(6)
C43 Rh2 C42 O3 116.5(7)
P2 Rh2 C42 C41 108.8(4)
P4 Rh2 C42 C41 -134.9(5)
C40 Rh2 C42 C41 -30.8(4)
C39 Rh2 C42 C41 -65.8(4)
C43 Rh2 C42 C41 -127.2(5)
P2 Rh2 C42 C43 -124.1(3)
C41 Rh2 C42 C43 127.2(5)
P4 Rh2 C42 C43 -7.7(8)
C40 Rh2 C42 C43 96.4(4)
C39 Rh2 C42 C43 61.4(4)
O3 C42 C43 C48 -7.0(8)
C41 C42 C43 C48 -177.7(6)
Rh2 C42 C43 C48 120.0(6)
O3 C42 C43 C44 174.7(5)
C41 C42 C43 C44 4.0(8)
Rh2 C42 C43 C44 -58.3(5)
O3 C42 C43 Rh2 -127.0(5)
C41 C42 C43 Rh2 62.3(5)
P2 Rh2 C43 C48 -48.2(6)
C41 Rh2 C43 C48 -142.6(7)
C42 Rh2 C43 C48 -110.4(7)
P4 Rh2 C43 C48 66.9(7)
C40 Rh2 C43 C48 179.9(7)
C39 Rh2 C43 C48 146.0(7)
P2 Rh2 C43 C44 -168.1(3)
C41 Rh2 C43 C44 97.6(4)
C42 Rh2 C43 C44 129.8(5)
P4 Rh2 C43 C44 -53.0(4)
C40 Rh2 C43 C44 60.1(4)
C39 Rh2 C43 C44 26.1(3)
P2 Rh2 C43 C42 62.1(4)
C41 Rh2 C43 C42 -32.2(4)
P4 Rh2 C43 C42 177.2(3)
C40 Rh2 C43 C42 -69.7(4)
C39 Rh2 C43 C42 -103.7(4)
C48 C43 C44 C45 3.7(9)
C42 C43 C44 C45 -178.0(6)
Rh2 C43 C44 C45 131.2(6)
C48 C43 C44 C39 -175.8(6)
C42 C43 C44 C39 2.5(8)
Rh2 C43 C44 C39 -48.4(5)
O2 C39 C44 C45 -1.3(8)
C40 C39 C44 C45 173.4(6)
Rh2 C39 C44 C45 -130.5(6)
O2 C39 C44 C43 178.2(5)
C40 C39 C44 C43 -7.1(9)
Rh2 C39 C44 C43 49.1(5)
C43 C44 C45 C46 -3.4(10)
C39 C44 C45 C46 176.2(7)
C44 C45 C46 C47 0.4(12)
C45 C46 C47 C48 2.3(14)
C46 C47 C48 C43 -1.9(12)
C44 C43 C48 C47 -1.1(10)
C42 C43 C48 C47 -179.3(7)
Rh2 C43 C48 C47 -100.5(8)
C42 O3 C49 C50 -76.8(7)
O3 C49 C50 P2 77.9(6)
C51 P2 C50 C49 -171.6(5)
C57 P2 C50 C49 80.1(5)
Rh2 P2 C50 C49 -41.9(6)
C57 P2 C51 C56 -26.0(7)
C50 P2 C51 C56 -129.9(7)
Rh2 P2 C51 C56 107.0(6)
C57 P2 C51 C52 156.7(6)
C50 P2 C51 C52 52.8(6)
Rh2 P2 C51 C52 -70.3(6)
C56 C51 C52 C53 2.7(11)
P2 C51 C52 C53 -179.9(6)
C51 C52 C53 C54 -0.6(13)
C52 C53 C54 C55 -1.6(14)
C53 C54 C55 C56 1.6(13)
C52 C51 C56 C55 -2.6(12)
P2 C51 C56 C55 -179.8(6)
C54 C55 C56 C51 0.4(13)
C51 P2 C57 C58 147.4(6)
C50 P2 C57 C58 -108.5(6)
Rh2 P2 C57 C58 11.0(6)
C51 P2 C57 C62 -35.6(6)
C50 P2 C57 C62 68.5(6)
Rh2 P2 C57 C62 -172.0(5)
C62 C57 C58 C59 1.0(11)
P2 C57 C58 C59 178.1(6)
C57 C58 C59 C60 2.6(12)
C58 C59 C60 C61 -3.5(13)
C59 C60 C61 C62 0.8(13)
C60 C61 C62 C57 2.8(12)
C58 C57 C62 C61 -3.7(11)
P2 C57 C62 C61 179.4(6)
C69 P4 C63 C64 -175.4(5)
C75 P4 C63 C64 79.3(5)
Rh2 P4 C63 C64 -45.9(5)
C69 P4 C63 C68 2.9(6)
C75 P4 C63 C68 -102.4(5)
Rh2 P4 C63 C68 132.4(5)
C68 C63 C64 C66 -1.9(9)
P4 C63 C64 C66 176.6(5)
C67 C65 C66 C64 0.4(11)
C63 C64 C66 C65 1.1(10)
C66 C65 C67 C68 -1.0(12)
C65 C67 C68 C63 0.1(11)
C64 C63 C68 C67 1.3(9)
P4 C63 C68 C67 -177.1(5)
C63 P4 C69 C70 121.0(5)
C75 P4 C69 C70 -132.4(5)
Rh2 P4 C69 C70 -11.5(6)
C63 P4 C69 C74 -59.5(6)
C75 P4 C69 C74 47.1(6)
Rh2 P4 C69 C74 168.0(5)
C74 C69 C70 C71 3.0(11)
P4 C69 C70 C71 -177.5(6)
C69 C70 C71 C72 -1.7(12)
C70 C71 C72 C73 -1.6(13)
C71 C72 C73 C74 3.5(12)
C72 C73 C74 C69 -2.2(11)
C70 C69 C74 C73 -1.0(10)
P4 C69 C74 C73 179.5(5)
C69 P4 C75 C76 -175.7(4)
C63 P4 C75 C76 -65.5(5)
Rh2 P4 C75 C76 63.3(4)
C4 O4 C76 C75 -172.6(5)
P4 C75 C76 O4 -175.2(4)
